data_4028492
loop_
_publ_author_name
'Akio Kamimura'
'Koichiro Miyazaki'
'Yu Yamane'
'Ryuichiro Yo'
'Shingo Ishikawa'
'Hidemitsu Uno'
'Michinori Sumimoto'

_publ_section_title
;
 A Radical Cascade Cyclization To Prepare Dihydrothiophenes Induced by
 Thiyl Radicals as Sulfur Biradical Equivalents
;
_journal_name_full 'Journal of Organic Chemistry'
_journal_page_first 7816
_journal_page_last 7822
_journal_paper_doi 10.1021/jo400975t
_journal_volume 78
_journal_year 2013
_chemical_formula_moiety 'C24 H27 N3 O4 S2'
_chemical_formula_sum 'C24 H27 N3 O4 S2'
_chemical_formula_weight 485.62
_space_group_IT_number 4
_symmetry_cell_setting monoclinic
_symmetry_Int_Tables_number 4
_symmetry_space_group_name_Hall 'P 2yb'
_symmetry_space_group_name_H-M 'P 1 21 1'
_atom_sites_solution_hydrogens geom
_atom_sites_solution_primary direct
_atom_sites_solution_secondary difmap
_cell_angle_alpha 90.0000
_cell_angle_beta 90.760(3)
_cell_angle_gamma 90.0000
_cell_formula_units_Z 2
_cell_length_a 12.5942(8)
_cell_length_b 7.4180(5)
_cell_length_c 12.6348(13)
_cell_measurement_reflns_used 7343
_cell_measurement_temperature 296
_cell_measurement_theta_max 27.48
_cell_measurement_theta_min 3.19
_cell_volume 1180.29(16)
_computing_cell_refinement 'RAPID AUTO'
_computing_data_collection 'RAPID AUTO (Rigaku, ????)'
_computing_data_reduction 'RAPID AUTO'
_computing_molecular_graphics 'CrystalStructure 4.0'
_computing_publication_material 'CrystalStructure 4.0 (Rigaku, 2010)'
_computing_structure_refinement 'SHELXL97 (Sheldrick, 2008)'
_computing_structure_solution 'SIR2004 (Burla, et al., 2005)'
_diffrn_ambient_temperature 296
_diffrn_detector_area_resol_mean 10.000
_diffrn_measured_fraction_theta_full 0.996
_diffrn_measured_fraction_theta_max 0.996
_diffrn_measurement_device_type 'Rigaku R-AXIS RAPID'
_diffrn_measurement_method \w
_diffrn_radiation_type 'Mo K\a'
_diffrn_radiation_wavelength 0.71075
_diffrn_reflns_av_R_equivalents 0.0423
_diffrn_reflns_limit_h_max 15
_diffrn_reflns_limit_h_min -16
_diffrn_reflns_limit_k_max 8
_diffrn_reflns_limit_k_min -9
_diffrn_reflns_limit_l_max 16
_diffrn_reflns_limit_l_min -16
_diffrn_reflns_number 11584
_diffrn_reflns_theta_full 27.48
_diffrn_reflns_theta_max 27.48
_diffrn_standards_number 0
_exptl_absorpt_coefficient_mu 0.262
_exptl_absorpt_correction_T_max 0.901
_exptl_absorpt_correction_T_min 0.293
_exptl_absorpt_correction_type multi-scan
_exptl_absorpt_process_details 'ABSCOR (Rigaku, 1995)'
_exptl_crystal_colour colorless
_exptl_crystal_density_diffrn 1.366
_exptl_crystal_description block
_exptl_crystal_F_000 512.00
_exptl_crystal_size_max 0.500
_exptl_crystal_size_mid 0.400
_exptl_crystal_size_min 0.400
_refine_diff_density_max 0.310
_refine_diff_density_min -0.380
_refine_ls_abs_structure_details 'Flack, H. D. (1983), Acta Cryst. A39, 876-881.  1982 Friedel Pairs'
_refine_ls_abs_structure_Flack 0.13(8)
_refine_ls_extinction_coef 0.035(3)
_refine_ls_extinction_method SHELXL
_refine_ls_goodness_of_fit_ref 1.087
_refine_ls_hydrogen_treatment constr
_refine_ls_number_parameters 285
_refine_ls_number_reflns 4885
_refine_ls_number_restraints 1
_refine_ls_R_factor_gt 0.0354
_refine_ls_shift/su_max 0.000
_refine_ls_structure_factor_coef Fsqd
_refine_ls_weighting_details 'w = 1/[\s^2^(Fo^2^)+(0.0405P)^2^+0.0000P] where P=(Fo^2^+2Fc^2^)/3'
_refine_ls_weighting_scheme calc
_refine_ls_wR_factor_ref 0.1051
_reflns_number_gt 2665
_reflns_number_total 4885
_reflns_threshold_expression F^2^>2.0\s(F^2^)
_cod_data_source_file jo400975t_si_003.cif
_cod_data_source_block NGN01000-A
_cod_database_code 4028492

loop_
_symmetry_equiv_pos_site_id
_symmetry_equiv_pos_as_xyz
1 +X,+Y,+Z
2 -X,1/2+Y,-Z

loop_
_atom_site_label
_atom_site_type_symbol
_atom_site_fract_x
_atom_site_fract_y
_atom_site_fract_z
_atom_site_U_iso_or_equiv
_atom_site_adp_type
_atom_site_occupancy
_atom_site_symmetry_multiplicity
_atom_site_calc_flag
_atom_site_refinement_flags
S1 S 0.47907(5) 0.22180(11) 0.15446(7) 0.0611(3) Uani 1.0 2 d .
S2 S 0.60826(9) -0.34701(15) 0.39482(9) 0.0874(4) Uani 1.0 2 d .
O1 O 0.84004(13) 0.0465(3) 0.29112(16) 0.0536(6) Uani 1.0 2 d .
O2 O 0.48002(16) 0.2019(4) 0.04187(18) 0.0762(7) Uani 1.0 2 d .
O3 O 0.85572(18) -0.2529(4) 0.2644(3) 0.0857(8) Uani 1.0 2 d .
O31 O 0.45349(18) 0.3908(3) 0.2027(3) 0.0858(9) Uani 1.0 2 d .
N2 N 0.59944(16) 0.1706(4) 0.1961(2) 0.0531(7) Uani 1.0 2 d .
C1 C 0.5937(3) -0.1159(6) 0.4172(3) 0.0707(10) Uani 1.0 2 d .
C2 C 0.6319(3) -0.0128(5) 0.3425(3) 0.0524(8) Uani 1.0 2 d .
C3 C 0.6827(2) -0.1126(4) 0.2518(3) 0.0477(7) Uani 1.0 2 d .
C4 C 0.6365(3) -0.3035(5) 0.2556(3) 0.0633(9) Uani 1.0 2 d .
C5 C 0.6186(3) 0.1797(5) 0.3131(3) 0.0601(9) Uani 1.0 2 d .
C6 C 0.6487(2) 0.0031(4) 0.1532(3) 0.0481(8) Uani 1.0 2 d .
C7 C 0.3794(3) -0.1024(5) 0.1541(3) 0.0550(8) Uani 1.0 2 d .
C8 C 0.3254(3) -0.2433(5) 0.2016(3) 0.0624(10) Uani 1.0 2 d .
C9 C 0.2850(3) -0.2242(6) 0.3008(3) 0.0666(10) Uani 1.0 2 d .
C10 C 0.2974(3) -0.0621(7) 0.3525(3) 0.0726(11) Uani 1.0 2 d .
C11 C 0.3522(3) 0.0800(6) 0.3066(3) 0.0652(10) Uani 1.0 2 d .
C12 C 0.3945(2) 0.0572(5) 0.2067(3) 0.0505(8) Uani 1.0 2 d .
C13 C 0.2272(3) -0.3774(7) 0.3530(4) 0.1083(17) Uani 1.0 2 d .
C14 C 0.7368(2) 0.0431(5) 0.0759(3) 0.0515(8) Uani 1.0 2 d .
C15 C 0.7767(3) -0.0984(6) 0.0169(3) 0.0700(10) Uani 1.0 2 d .
C16 C 0.8613(3) -0.0690(8) -0.0510(4) 0.0873(14) Uani 1.0 2 d .
C17 C 0.9040(3) 0.0991(8) -0.0604(4) 0.0888(14) Uani 1.0 2 d .
C18 C 0.8641(3) 0.2388(7) -0.0052(3) 0.0798(12) Uani 1.0 2 d .
C19 C 0.7805(3) 0.2131(6) 0.0639(3) 0.0616(9) Uani 1.0 2 d .
C20 C 0.8034(3) -0.1182(5) 0.2694(3) 0.0550(8) Uani 1.0 2 d .
C21 C 0.9537(3) 0.0812(6) 0.3134(3) 0.0642(10) Uani 1.0 2 d .
C22 C 0.9843(3) -0.0029(8) 0.4166(3) 0.0960(15) Uani 1.0 2 d .
C23 C 1.0220(3) 0.0191(6) 0.2229(3) 0.0755(11) Uani 1.0 2 d .
C24 C 0.9549(3) 0.2869(6) 0.3201(4) 0.0934(14) Uani 1.0 2 d .
H6 H 0.5932 -0.0636 0.1148 0.0577 Uiso 1.0 2 calc R
H7 H 0.4056 -0.1164 0.0861 0.0660 Uiso 1.0 2 calc R
H8 H 0.3166 -0.3517 0.1655 0.0749 Uiso 1.0 2 calc R
H10 H 0.2685 -0.0474 0.4193 0.0871 Uiso 1.0 2 calc R
H11 H 0.3604 0.1887 0.3425 0.0782 Uiso 1.0 2 calc R
H4A H 0.6872 -0.3905 0.2292 0.0759 Uiso 1.0 2 calc R
H4B H 0.5720 -0.3111 0.2130 0.0759 Uiso 1.0 2 calc R
H5A H 0.6821 0.2486 0.3299 0.0721 Uiso 1.0 2 calc R
H5B H 0.5586 0.2331 0.3489 0.0721 Uiso 1.0 2 calc R
H19 H 0.7541 0.3099 0.1021 0.0740 Uiso 1.0 2 calc R
H24A H 0.9104 0.3255 0.3769 0.1120 Uiso 1.0 2 calc R
H24B H 0.9289 0.3367 0.2546 0.1120 Uiso 1.0 2 calc R
H24C H 1.0263 0.3277 0.3330 0.1120 Uiso 1.0 2 calc R
H15 H 0.7472 -0.2129 0.0226 0.0840 Uiso 1.0 2 calc R
H23A H 0.9948 0.0682 0.1577 0.0906 Uiso 1.0 2 calc R
H23B H 1.0210 -0.1102 0.2193 0.0906 Uiso 1.0 2 calc R
H23C H 1.0936 0.0599 0.2344 0.0906 Uiso 1.0 2 calc R
H18 H 0.8928 0.3533 -0.0135 0.0958 Uiso 1.0 2 calc R
H22A H 0.9830 -0.1318 0.4097 0.1152 Uiso 1.0 2 calc R
H22B H 0.9349 0.0334 0.4699 0.1152 Uiso 1.0 2 calc R
H22C H 1.0545 0.0355 0.4368 0.1152 Uiso 1.0 2 calc R
H1 H 0.5615 -0.0698 0.4772 0.0848 Uiso 1.0 2 calc R
H17 H 0.9610 0.1177 -0.1052 0.1065 Uiso 1.0 2 calc R
H16 H 0.8887 -0.1643 -0.0899 0.1047 Uiso 1.0 2 calc R
H13A H 0.2524 -0.4899 0.3255 0.1299 Uiso 1.0 2 calc R
H13B H 0.1524 -0.3665 0.3388 0.1299 Uiso 1.0 2 calc R
H13C H 0.2400 -0.3733 0.4280 0.1299 Uiso 1.0 2 calc R

loop_
_atom_site_aniso_label
_atom_site_aniso_U_11
_atom_site_aniso_U_22
_atom_site_aniso_U_33
_atom_site_aniso_U_12
_atom_site_aniso_U_13
_atom_site_aniso_U_23
S1 0.0526(4) 0.0488(5) 0.0819(7) 0.0035(4) 0.0006(4) 0.0089(5)
S2 0.1144(8) 0.0713(8) 0.0767(8) -0.0135(6) 0.0141(6) 0.0212(6)
O1 0.0436(10) 0.0559(15) 0.0612(14) -0.0014(10) -0.0051(9) -0.0016(11)
O2 0.0719(13) 0.090(2) 0.0665(16) 0.0061(14) -0.0009(11) 0.0304(15)
O3 0.0710(14) 0.0603(18) 0.126(3) 0.0234(13) -0.0015(13) -0.0008(16)
O31 0.0691(14) 0.0420(14) 0.146(3) 0.0138(12) -0.0029(15) -0.0068(17)
N2 0.0456(12) 0.0415(16) 0.0723(18) 0.0026(11) 0.0049(11) 0.0026(13)
C1 0.070(2) 0.085(3) 0.057(3) -0.004(2) 0.0128(17) 0.001(2)
C2 0.0544(17) 0.049(2) 0.054(2) -0.0011(14) 0.0014(14) -0.0027(16)
C3 0.0489(16) 0.0420(18) 0.0522(19) -0.0009(13) 0.0020(13) 0.0029(15)
C4 0.0764(19) 0.044(3) 0.069(3) -0.0121(17) 0.0021(16) 0.0011(18)
C5 0.0521(16) 0.054(3) 0.074(3) 0.0009(14) 0.0009(14) -0.0155(18)
C6 0.0462(15) 0.0439(19) 0.0541(19) -0.0054(13) 0.0000(13) -0.0003(15)
C7 0.0500(17) 0.062(3) 0.053(2) -0.0001(15) 0.0020(14) -0.0070(17)
C8 0.0515(16) 0.057(3) 0.079(3) -0.0036(15) -0.0027(16) -0.0047(19)
C9 0.0494(17) 0.077(3) 0.073(3) -0.0040(16) -0.0065(17) 0.017(2)
C10 0.0518(19) 0.113(4) 0.053(3) -0.0038(19) 0.0069(16) -0.004(3)
C11 0.0514(16) 0.077(3) 0.067(3) -0.0056(17) 0.0017(16) -0.0237(19)
C12 0.0494(16) 0.051(2) 0.0510(19) 0.0013(14) 0.0032(13) -0.0081(16)
C13 0.085(3) 0.117(5) 0.123(4) -0.019(3) 0.002(3) 0.046(4)
C14 0.0443(15) 0.061(3) 0.0495(19) 0.0049(15) -0.0019(13) 0.0023(16)
C15 0.070(3) 0.074(3) 0.066(3) 0.0128(19) 0.0059(18) 0.004(2)
C16 0.077(3) 0.117(4) 0.069(3) 0.034(3) 0.013(2) 0.009(3)
C17 0.063(3) 0.133(5) 0.071(3) 0.008(3) 0.0138(19) 0.033(3)
C18 0.063(2) 0.101(4) 0.075(3) -0.011(3) 0.0044(18) 0.025(3)
C19 0.0563(16) 0.071(3) 0.057(2) -0.0059(18) 0.0031(14) 0.0124(19)
C20 0.0576(18) 0.053(3) 0.054(2) 0.0061(17) 0.0033(15) 0.0022(18)
C21 0.0445(16) 0.089(3) 0.058(3) -0.0019(16) -0.0074(14) -0.0000(19)
C22 0.069(3) 0.157(5) 0.062(3) 0.005(3) -0.0086(18) 0.011(3)
C23 0.0554(19) 0.103(4) 0.068(3) -0.0006(19) 0.0052(16) -0.001(3)
C24 0.074(3) 0.095(4) 0.111(4) -0.031(3) -0.004(3) -0.025(3)

loop_
_atom_type_symbol
_atom_type_description
_atom_type_scat_dispersion_real
_atom_type_scat_dispersion_imag
_atom_type_scat_source
C C 0.003 0.002
;
International Tables for Crystallography
(1992, Vol. C, Tables 4.2.6.8 and 6.1.1.4)
;
H H 0.000 0.000
;
International Tables for Crystallography
(1992, Vol. C, Table 6.1.1.4)
;
O O 0.011 0.006
;
International Tables for Crystallography
(1992, Vol. C, Tables 4.2.6.8 and 6.1.1.4)
;
N N 0.006 0.003
;
International Tables for Crystallography
(1992, Vol. C, Tables 4.2.6.8 and 6.1.1.4)
;
S S 0.125 0.123
;
International Tables for Crystallography
(1992, Vol. C, Tables 4.2.6.8 and 6.1.1.4)
;

loop_
_geom_angle_atom_site_label_1
_geom_angle_atom_site_label_2
_geom_angle_atom_site_label_3
_geom_angle
_geom_angle_publ_flag
O2 S1 O31 121.23(17) yes
O2 S1 N2 105.94(13) yes
O2 S1 C12 108.38(15) yes
O31 S1 N2 106.14(14) yes
O31 S1 C12 107.92(15) yes
N2 S1 C12 106.32(14) yes
C1 S2 C4 90.25(17) yes
C20 O1 C21 122.1(3) yes
S1 N2 C5 116.23(19) yes
S1 N2 C6 117.53(19) yes
C5 N2 C6 109.5(3) yes
S2 C1 C2 114.6(3) yes
C1 C2 C3 115.0(3) yes
C1 C2 C5 134.5(4) yes
C3 C2 C5 109.2(3) yes
C2 C3 C4 105.3(3) yes
C2 C3 C6 102.7(3) yes
C2 C3 C20 109.4(3) yes
C4 C3 C6 115.5(3) yes
C4 C3 C20 110.3(3) yes
C6 C3 C20 113.0(3) yes
S2 C4 C3 105.8(3) yes
N2 C5 C2 102.7(3) yes
N2 C6 C3 106.1(3) yes
N2 C6 C14 112.4(3) yes
C3 C6 C14 115.1(3) yes
C8 C7 C12 120.4(3) yes
C7 C8 C9 120.6(4) yes
C8 C9 C10 119.0(4) yes
C8 C9 C13 120.8(4) yes
C10 C9 C13 120.2(4) yes
C9 C10 C11 121.2(4) yes
C10 C11 C12 119.0(4) yes
S1 C12 C7 120.0(3) yes
S1 C12 C11 120.0(3) yes
C7 C12 C11 119.7(3) yes
C6 C14 C15 118.2(3) yes
C6 C14 C19 123.0(3) yes
C15 C14 C19 118.8(3) yes
C14 C15 C16 119.9(4) yes
C15 C16 C17 120.2(5) yes
C16 C17 C18 120.4(4) yes
C17 C18 C19 120.7(5) yes
C14 C19 C18 120.0(4) yes
O1 C20 O3 125.8(3) yes
O1 C20 C3 110.2(3) yes
O3 C20 C3 124.0(3) yes
O1 C21 C22 109.4(3) yes
O1 C21 C23 111.3(3) yes
O1 C21 C24 101.2(3) yes
C22 C21 C23 113.0(3) yes
C22 C21 C24 111.5(4) yes
C23 C21 C24 109.9(4) yes

loop_
_geom_bond_atom_site_label_1
_geom_bond_atom_site_label_2
_geom_bond_distance
_geom_bond_publ_flag
S1 O2 1.430(3) yes
S1 O31 1.432(3) yes
S1 N2 1.642(3) yes
S1 C12 1.755(4) yes
S2 C1 1.747(5) yes
S2 C4 1.828(4) yes
O1 C20 1.334(4) yes
O1 C21 1.477(4) yes
O3 C20 1.199(5) yes
N2 C5 1.497(5) yes
N2 C6 1.494(4) yes
C1 C2 1.310(5) yes
C2 C3 1.514(5) yes
C2 C5 1.485(5) yes
C3 C4 1.532(5) yes
C3 C6 1.568(5) yes
C3 C20 1.533(4) yes
C6 C14 1.517(4) yes
C7 C8 1.388(5) yes
C7 C12 1.370(5) yes
C8 C9 1.366(6) yes
C9 C10 1.376(6) yes
C9 C13 1.506(6) yes
C10 C11 1.391(6) yes
C11 C12 1.387(5) yes
C14 C15 1.387(5) yes
C14 C19 1.385(5) yes
C15 C16 1.394(6) yes
C16 C17 1.364(8) yes
C17 C18 1.350(7) yes
C18 C19 1.390(5) yes
C21 C22 1.493(6) yes
C21 C23 1.511(5) yes
C21 C24 1.528(6) yes
